data_7249734
loop_
_publ_author_name
'Prashanth, Jupally'
'Pisini, Krishna Prasad'
'Surampudi, Anuja Venkata Sai Durga'
'Nechipadappu, Sunil Kumar'
'Swain, Debasish'
'Balasubramanian, Sridhar'

_publ_section_title
;
 Flutamide degradation driven by sulfonic acids: An unforeseen salts and
 salt polymorphs of degraded flutamide impurity
;
_journal_name_full CrystEngComm
_journal_paper_doi 10.1039/D4CE00979G
_journal_year 2025
_chemical_formula_moiety 'C7 H6 F3 N2 O2 1+, C6 H5 O3 S 1-'
_chemical_formula_sum 'C13 H11 F3 N2 O5 S'
_chemical_formula_weight 364.30
_chemical_name_common Flu.D-BSA(2:2)
_space_group_crystal_system orthorhombic
_space_group_IT_number 29
_space_group_name_Hall 'P 2c -2ac'
_space_group_name_H-M_alt 'P c a 21'
_atom_sites_solution_hydrogens mixed
_audit_creation_method SHELXL-2019/3
_audit_update_record
;
2024-09-26 deposited with the CCDC.	2024-12-12 downloaded from the CCDC.
;
_cell_angle_alpha 90
_cell_angle_beta 90
_cell_angle_gamma 90
_cell_formula_units_Z 8
_cell_length_a 27.3846(4)
_cell_length_b 7.4463(8)
_cell_length_c 14.8172(17)
_cell_measurement_reflns_used 9400
_cell_measurement_temperature 100(2)
_cell_measurement_theta_max 29.74
_cell_measurement_theta_min 2.97
_cell_volume 3021.4(5)
_computing_cell_refinement '<i>SAINT</i> (Bruker, 2016)'
_computing_data_collection '<i>APEX3</i> (Bruker, 2016)'
_computing_data_reduction 'Bruker SAINT'
_computing_molecular_graphics 'Bruker SHELXTL'
_computing_publication_material 'Bruker SHELXTL'
_computing_structure_refinement 'SHELXL-2018/3 (Sheldrick, 2018)'
_computing_structure_solution 'SHELXT 2018/2 (Sheldrick, 2018)'
_diffrn_ambient_temperature 100(2)
_diffrn_measured_fraction_theta_full 0.997
_diffrn_measured_fraction_theta_max 0.985
_diffrn_measurement_device_type 'Bruker D8 QUEST PHOTON-100'
_diffrn_measurement_method '\w and \f'
_diffrn_radiation_type MoK\a
_diffrn_radiation_wavelength 0.71073
_diffrn_reflns_av_R_equivalents 0.0356
_diffrn_reflns_av_unetI/netI 0.0343
_diffrn_reflns_Laue_measured_fraction_full 0.997
_diffrn_reflns_Laue_measured_fraction_max 0.985
_diffrn_reflns_limit_h_max 39
_diffrn_reflns_limit_h_min -39
_diffrn_reflns_limit_k_max 10
_diffrn_reflns_limit_k_min -6
_diffrn_reflns_limit_l_max 20
_diffrn_reflns_limit_l_min -16
_diffrn_reflns_number 44903
_diffrn_reflns_point_group_measured_fraction_full 0.925
_diffrn_reflns_point_group_measured_fraction_max 0.842
_diffrn_reflns_theta_full 25.242
_diffrn_reflns_theta_max 30.553
_diffrn_reflns_theta_min 2.735
_exptl_absorpt_coefficient_mu 0.277
_exptl_absorpt_correction_T_max 0.7461
_exptl_absorpt_correction_T_min 0.5872
_exptl_absorpt_correction_type multi-scan
_exptl_absorpt_process_details
;
 SADABS 2016/2: Krause, L., Herbst-Irmer, R., Sheldrick G.M. & Stalke D.,
 J. Appl. Cryst. 48 (2015) 3-10
;
_exptl_crystal_colour colourless
_exptl_crystal_density_diffrn 1.602
_exptl_crystal_description plate
_exptl_crystal_F_000 1488
_exptl_crystal_size_max 0.250
_exptl_crystal_size_mid 0.210
_exptl_crystal_size_min 0.190
_refine_diff_density_max 0.548
_refine_diff_density_min -0.357
_refine_diff_density_rms 0.058
_refine_ls_abs_structure_details
;
 Flack x determined using 2368 quotients [(I+)-(I-)]/[(I+)+(I-)]
 (Parsons, Flack and Wagner, Acta Cryst. B69 (2013) 249-259).
;
_refine_ls_abs_structure_Flack 0.007(18)
_refine_ls_extinction_method none
_refine_ls_goodness_of_fit_ref 1.059
_refine_ls_hydrogen_treatment mixed
_refine_ls_matrix_type full
_refine_ls_number_parameters 457
_refine_ls_number_reflns 7806
_refine_ls_number_restraints 1
_refine_ls_restrained_S_all 1.059
_refine_ls_R_factor_all 0.0457
_refine_ls_R_factor_gt 0.0362
_refine_ls_shift/su_max 0.002
_refine_ls_shift/su_mean 0.000
_refine_ls_structure_factor_coef Fsqd
_refine_ls_weighting_details 'w=1/[\s^2^(Fo^2^)+(0.0358P)^2^+1.0512P] where P=(Fo^2^+2Fc^2^)/3'
_refine_ls_weighting_scheme calc
_refine_ls_wR_factor_gt 0.0774
_refine_ls_wR_factor_ref 0.0807
_reflns_Friedel_coverage 0.651
_reflns_Friedel_fraction_full 0.847
_reflns_Friedel_fraction_max 0.689
_reflns_number_gt 6784
_reflns_number_total 7806
_reflns_threshold_expression 'I > 2\s(I)'
_cod_data_source_file d4ce00979g2.cif
_cod_data_source_block KB1361_0m
_cod_database_code 7249734
_shelx_shelxl_version_number 2019/3
_shelx_space_group_comment
;
The symmetry employed for this shelxl refinement is uniquely defined
by the following loop, which should always be used as a source of
symmetry information in preference to the above space-group names.
They are only intended as comments.
;
_shelx_estimated_absorpt_t_min 0.934
_shelx_estimated_absorpt_t_max 0.949

loop_
_space_group_symop_operation_xyz
'x, y, z'
'-x, -y, z+1/2'
'-x+1/2, y, z+1/2'
'x+1/2, -y, z'

loop_
_atom_site_label
_atom_site_type_symbol
_atom_site_fract_x
_atom_site_fract_y
_atom_site_fract_z
_atom_site_U_iso_or_equiv
_atom_site_adp_type
_atom_site_occupancy
_atom_site_site_symmetry_order
_atom_site_calc_flag
_atom_site_refinement_flags_posn
_atom_site_refinement_flags_adp
_atom_site_refinement_flags_occupancy
_atom_site_disorder_assembly
_atom_site_disorder_group
C1A C 0.57732(9) 1.5215(3) 0.52207(18) 0.0185(5) Uani 1 1 d . . . . .
C2A C 0.59886(9) 1.6728(3) 0.48393(18) 0.0187(5) Uani 1 1 d . . . . .
C3A C 0.64856(9) 1.6672(3) 0.46596(17) 0.0167(5) Uani 1 1 d . . . . .
H3A H 0.664319 1.767410 0.439017 0.020 Uiso 1 1 calc R U . . .
C4A C 0.67509(9) 1.5145(3) 0.48754(16) 0.0144(5) Uani 1 1 d . . . . .
C5A C 0.65343(9) 1.3650(3) 0.52594(17) 0.0176(5) Uani 1 1 d . . . . .
H5A H 0.672311 1.262140 0.540867 0.021 Uiso 1 1 calc R U . . .
C6A C 0.60368(10) 1.3686(3) 0.54212(18) 0.0196(5) Uani 1 1 d . . . . .
H6A H 0.587757 1.266448 0.566865 0.024 Uiso 1 1 calc R U . . .
C7A C 0.57124(9) 1.8393(4) 0.4574(2) 0.0249(6) Uani 1 1 d . . . . .
N1A N 0.52486(8) 1.5178(3) 0.54441(18) 0.0259(5) Uani 1 1 d . . . . .
N2A N 0.72757(8) 1.5144(3) 0.46999(16) 0.0147(4) Uani 1 1 d . . . . .
H2NA H 0.7379(11) 1.405(5) 0.454(2) 0.024(8) Uiso 1 1 d . . . . .
H2NB H 0.7438(13) 1.562(5) 0.520(3) 0.038(10) Uiso 1 1 d . . . . .
H2NC H 0.7351(11) 1.595(5) 0.429(2) 0.025(8) Uiso 1 1 d . . . . .
O1A O 0.50161(8) 1.3876(3) 0.51894(19) 0.0422(6) Uani 1 1 d . . . . .
O2A O 0.50870(7) 1.6437(3) 0.58874(17) 0.0353(5) Uani 1 1 d . . . . .
F1A F 0.52811(6) 1.8020(2) 0.42053(13) 0.0334(4) Uani 1 1 d . . . . .
F2A F 0.56249(6) 1.9481(2) 0.52826(13) 0.0341(4) Uani 1 1 d . . . . .
F3A F 0.59617(6) 1.9372(2) 0.39820(14) 0.0379(5) Uani 1 1 d . . . . .
C1B C 0.91527(9) 1.0143(3) 0.24927(18) 0.0177(5) Uani 1 1 d . . . . .
C2B C 0.88618(9) 1.1616(3) 0.27196(17) 0.0161(5) Uani 1 1 d . . . . .
C3B C 0.83619(9) 1.1449(3) 0.26090(16) 0.0143(5) Uani 1 1 d . . . . .
H3B H 0.815186 1.241837 0.276147 0.017 Uiso 1 1 calc R U . . .
C4B C 0.81690(9) 0.9861(3) 0.22746(16) 0.0132(5) Uani 1 1 d . . . . .
C5B C 0.84592(9) 0.8408(3) 0.20623(18) 0.0171(5) Uani 1 1 d . . . . .
H5B H 0.831845 0.732951 0.183945 0.020 Uiso 1 1 calc R U . . .
C6B C 0.89586(9) 0.8549(3) 0.21796(19) 0.0204(5) Uani 1 1 d . . . . .
H6B H 0.916583 0.756048 0.204636 0.024 Uiso 1 1 calc R U . . .
C7B C 0.90610(10) 1.3346(4) 0.3101(2) 0.0227(6) Uani 1 1 d . . . . .
N1B N 0.96892(9) 1.0226(3) 0.25297(19) 0.0294(6) Uani 1 1 d . . . . .
N2B N 0.76410(8) 0.9719(3) 0.21859(15) 0.0133(4) Uani 1 1 d . . . . .
O1B O 0.99028(8) 0.8980(3) 0.2889(2) 0.0457(6) Uani 1 1 d . . . . .
O2B O 0.98837(8) 1.1526(3) 0.21714(19) 0.0448(6) Uani 1 1 d . . . . .
H2ND H 0.7554(11) 0.890(4) 0.178(2) 0.022(8) Uiso 1 1 d . . . . .
H2NE H 0.7517(16) 0.930(6) 0.269(3) 0.054(12) Uiso 1 1 d . . . . .
H2NF H 0.7510(11) 1.084(4) 0.197(2) 0.017(7) Uiso 1 1 d . . . . .
F1B F 0.92367(7) 1.4438(2) 0.24616(13) 0.0392(5) Uani 1 1 d . . . . .
F2B F 0.94178(5) 1.3078(2) 0.36956(12) 0.0293(4) Uani 1 1 d . . . . .
F3B F 0.87128(6) 1.4265(2) 0.35320(14) 0.0357(4) Uani 1 1 d . . . . .
C8A C 0.66862(9) 1.4896(3) 0.22466(16) 0.0149(5) Uani 1 1 d . . . . .
C9A C 0.63874(10) 1.6262(4) 0.1943(2) 0.0289(6) Uani 1 1 d . . . . .
H9A H 0.651890 1.723369 0.160597 0.035 Uiso 1 1 calc R U . . .
C10A C 0.58917(11) 1.6193(5) 0.2137(3) 0.0395(8) Uani 1 1 d . . . . .
H10A H 0.568225 1.712218 0.192936 0.047 Uiso 1 1 calc R U . . .
C11A C 0.57005(10) 1.4782(4) 0.2632(2) 0.0281(6) Uani 1 1 d . . . . .
H11A H 0.536072 1.474264 0.275918 0.034 Uiso 1 1 calc R U . . .
C12A C 0.60034(10) 1.3430(4) 0.2940(2) 0.0228(6) Uani 1 1 d . . . . .
H12A H 0.587196 1.246642 0.328314 0.027 Uiso 1 1 calc R U . . .
C13A C 0.64980(9) 1.3479(3) 0.27501(18) 0.0195(5) Uani 1 1 d . . . . .
H13A H 0.670732 1.255329 0.296176 0.023 Uiso 1 1 calc R U . . .
O3A O 0.75797(7) 1.5277(2) 0.28285(12) 0.0175(4) Uani 1 1 d . . . . .
O4A O 0.74343(6) 1.3203(2) 0.15880(12) 0.0163(4) Uani 1 1 d . . . . .
O5A O 0.73856(6) 1.6397(2) 0.13354(12) 0.0153(4) Uani 1 1 d . . . . .
S1A S 0.73184(2) 1.49377(8) 0.19981(4) 0.01217(11) Uani 1 1 d . . . . .
C8B C 0.81881(9) 0.9784(3) 0.48365(17) 0.0153(5) Uani 1 1 d . . . . .
C9B C 0.84538(9) 0.8323(3) 0.45199(18) 0.0192(5) Uani 1 1 d . . . . .
H9B H 0.829986 0.742736 0.416312 0.023 Uiso 1 1 calc R U . . .
C10B C 0.89462(10) 0.8188(4) 0.4731(2) 0.0254(6) Uani 1 1 d . . . . .
H10B H 0.913073 0.719734 0.451346 0.031 Uiso 1 1 calc R U . . .
C11B C 0.91697(10) 0.9485(4) 0.5254(2) 0.0269(6) Uani 1 1 d . . . . .
H11B H 0.950670 0.938057 0.539718 0.032 Uiso 1 1 calc R U . . .
C12B C 0.89029(10) 1.0946(4) 0.5574(2) 0.0273(6) Uani 1 1 d . . . . .
H12B H 0.905779 1.183800 0.593138 0.033 Uiso 1 1 calc R U . . .
C13B C 0.84096(10) 1.1094(4) 0.53674(19) 0.0228(6) Uani 1 1 d . . . . .
H13B H 0.822483 1.208099 0.558718 0.027 Uiso 1 1 calc R U . . .
O3B O 0.75271(6) 1.1797(2) 0.41010(13) 0.0165(4) Uani 1 1 d . . . . .
O4B O 0.72744(6) 0.9919(2) 0.53592(12) 0.0163(4) Uani 1 1 d . . . . .
O5B O 0.74545(6) 0.8605(2) 0.39026(12) 0.0159(4) Uani 1 1 d . . . . .
S1B S 0.75647(2) 1.00491(8) 0.45467(4) 0.01277(12) Uani 1 1 d . . . . .

loop_
_atom_site_aniso_label
_atom_site_aniso_U_11
_atom_site_aniso_U_22
_atom_site_aniso_U_33
_atom_site_aniso_U_23
_atom_site_aniso_U_13
_atom_site_aniso_U_12
C1A 0.0162(12) 0.0192(12) 0.0201(13) -0.0015(10) -0.0014(10) -0.0042(9)
C2A 0.0180(12) 0.0155(12) 0.0224(14) 0.0008(10) -0.0059(10) -0.0009(9)
C3A 0.0183(11) 0.0143(11) 0.0175(12) 0.0018(10) -0.0026(10) -0.0033(9)
C4A 0.0164(11) 0.0145(11) 0.0124(11) -0.0015(9) -0.0003(9) -0.0004(9)
C5A 0.0240(13) 0.0123(11) 0.0166(13) 0.0003(9) 0.0003(10) 0.0014(9)
C6A 0.0250(13) 0.0140(12) 0.0199(13) 0.0018(10) 0.0019(10) -0.0052(9)
C7A 0.0177(12) 0.0220(13) 0.0349(16) 0.0049(13) -0.0044(12) 0.0002(10)
N1A 0.0176(11) 0.0266(12) 0.0335(14) 0.0052(11) -0.0015(10) -0.0036(9)
N2A 0.0179(10) 0.0121(10) 0.0140(11) 0.0016(9) -0.0001(8) 0.0003(8)
O1A 0.0261(11) 0.0334(12) 0.0670(17) -0.0033(12) -0.0047(11) -0.0153(9)
O2A 0.0255(11) 0.0343(12) 0.0463(14) -0.0030(11) 0.0089(10) 0.0020(9)
F1A 0.0212(8) 0.0347(9) 0.0442(10) 0.0068(9) -0.0131(8) 0.0010(7)
F2A 0.0360(10) 0.0184(8) 0.0480(11) -0.0052(8) -0.0069(9) 0.0071(7)
F3A 0.0276(9) 0.0290(9) 0.0572(12) 0.0246(9) -0.0003(9) 0.0038(7)
C1B 0.0142(12) 0.0178(12) 0.0211(13) 0.0003(10) 0.0016(9) -0.0001(9)
C2B 0.0170(12) 0.0149(11) 0.0163(12) 0.0011(9) -0.0014(10) -0.0005(9)
C3B 0.0191(12) 0.0111(10) 0.0129(12) 0.0006(9) -0.0012(9) 0.0015(9)
C4B 0.0139(11) 0.0147(11) 0.0110(11) 0.0029(9) -0.0003(8) -0.0011(8)
C5B 0.0195(12) 0.0124(10) 0.0193(12) -0.0030(10) 0.0009(10) -0.0015(8)
C6B 0.0196(13) 0.0156(11) 0.0259(15) -0.0030(10) 0.0033(10) 0.0021(9)
C7B 0.0214(13) 0.0166(13) 0.0299(16) -0.0009(11) -0.0063(11) -0.0014(10)
N1B 0.0156(11) 0.0301(13) 0.0424(15) -0.0128(12) 0.0014(10) -0.0017(10)
N2B 0.0163(10) 0.0131(10) 0.0105(11) -0.0002(8) 0.0003(8) -0.0023(7)
O1B 0.0233(11) 0.0393(13) 0.0745(18) -0.0134(13) -0.0158(12) 0.0121(10)
O2B 0.0244(11) 0.0445(13) 0.0654(17) -0.0051(13) 0.0118(11) -0.0138(10)
F1B 0.0549(13) 0.0217(9) 0.0411(11) 0.0085(8) -0.0087(9) -0.0184(8)
F2B 0.0240(8) 0.0280(9) 0.0358(10) -0.0066(8) -0.0140(7) -0.0022(6)
F3B 0.0270(9) 0.0252(9) 0.0550(12) -0.0232(9) -0.0094(9) 0.0036(7)
C8A 0.0151(11) 0.0148(11) 0.0149(13) -0.0028(9) -0.0002(9) 0.0001(9)
C9A 0.0235(14) 0.0284(14) 0.0347(17) 0.0135(13) 0.0055(12) 0.0076(11)
C10A 0.0229(15) 0.0467(19) 0.049(2) 0.0240(17) 0.0075(14) 0.0156(13)
C11A 0.0154(13) 0.0412(17) 0.0276(16) 0.0031(13) 0.0043(11) -0.0008(11)
C12A 0.0217(14) 0.0253(14) 0.0214(13) 0.0008(11) 0.0045(11) -0.0063(10)
C13A 0.0194(13) 0.0173(12) 0.0217(14) -0.0007(10) 0.0016(10) -0.0020(9)
O3A 0.0190(9) 0.0202(9) 0.0133(9) -0.0008(7) -0.0029(7) -0.0016(7)
O4A 0.0191(9) 0.0129(8) 0.0169(9) -0.0029(7) 0.0006(7) 0.0013(6)
O5A 0.0194(9) 0.0123(8) 0.0143(9) 0.0014(7) 0.0018(7) -0.0003(6)
S1A 0.0142(2) 0.0104(2) 0.0119(3) -0.0006(2) -0.0002(2) -0.0001(2)
C8B 0.0175(11) 0.0155(12) 0.0129(12) -0.0004(9) 0.0018(9) -0.0002(9)
C9B 0.0221(12) 0.0167(12) 0.0188(13) -0.0004(10) -0.0003(11) 0.0019(9)
C10B 0.0232(13) 0.0264(15) 0.0267(15) 0.0021(12) 0.0036(11) 0.0083(11)
C11B 0.0186(13) 0.0373(16) 0.0249(15) 0.0026(13) 0.0000(11) 0.0039(12)
C12B 0.0217(14) 0.0335(16) 0.0267(15) -0.0074(13) -0.0022(12) -0.0023(11)
C13B 0.0219(13) 0.0242(14) 0.0223(14) -0.0086(11) 0.0007(11) 0.0001(10)
O3B 0.0222(9) 0.0099(8) 0.0174(9) 0.0014(7) 0.0007(7) 0.0012(6)
O4B 0.0188(9) 0.0183(9) 0.0116(8) -0.0002(7) 0.0023(7) 0.0007(7)
O5B 0.0224(9) 0.0141(8) 0.0113(9) -0.0012(7) 0.0006(7) -0.0014(7)
S1B 0.0160(3) 0.0111(2) 0.0112(3) -0.0001(2) 0.0009(2) 0.0005(2)

loop_
_atom_type_symbol
_atom_type_description
_atom_type_scat_dispersion_real
_atom_type_scat_dispersion_imag
_atom_type_scat_source
C C 0.0033 0.0016 'International Tables Vol C Tables 4.2.6.8 and 6.1.1.4'
H H 0.0000 0.0000 'International Tables Vol C Tables 4.2.6.8 and 6.1.1.4'
N N 0.0061 0.0033 'International Tables Vol C Tables 4.2.6.8 and 6.1.1.4'
O O 0.0106 0.0060 'International Tables Vol C Tables 4.2.6.8 and 6.1.1.4'
F F 0.0171 0.0103 'International Tables Vol C Tables 4.2.6.8 and 6.1.1.4'
S S 0.1246 0.1234 'International Tables Vol C Tables 4.2.6.8 and 6.1.1.4'

loop_
_geom_angle_atom_site_label_1
_geom_angle_atom_site_label_2
_geom_angle_atom_site_label_3
_geom_angle
_geom_angle_site_symmetry_1
_geom_angle_site_symmetry_3
_geom_angle_publ_flag
C6A C1A C2A 122.2(2) . . ?
C6A C1A N1A 116.5(2) . . ?
C2A C1A N1A 121.3(2) . . ?
C3A C2A C1A 118.0(2) . . ?
C3A C2A C7A 117.9(2) . . ?
C1A C2A C7A 124.1(2) . . ?
C4A C3A C2A 119.6(2) . . ?
C4A C3A H3A 120.2 . . ?
C2A C3A H3A 120.2 . . ?
C5A C4A C3A 122.0(2) . . ?
C5A C4A N2A 119.6(2) . . ?
C3A C4A N2A 118.4(2) . . ?
C6A C5A C4A 118.5(2) . . ?
C6A C5A H5A 120.7 . . ?
C4A C5A H5A 120.7 . . ?
C1A C6A C5A 119.6(2) . . ?
C1A C6A H6A 120.2 . . ?
C5A C6A H6A 120.2 . . ?
F3A C7A F1A 107.4(2) . . ?
F3A C7A F2A 106.0(2) . . ?
F1A C7A F2A 106.7(2) . . ?
F3A C7A C2A 111.5(2) . . ?
F1A C7A C2A 112.4(2) . . ?
F2A C7A C2A 112.4(2) . . ?
O1A N1A O2A 125.8(3) . . ?
O1A N1A C1A 117.0(2) . . ?
O2A N1A C1A 117.2(2) . . ?
C4A N2A H2NA 111(2) . . ?
C4A N2A H2NB 109(2) . . ?
H2NA N2A H2NB 114(3) . . ?
C4A N2A H2NC 110.6(19) . . ?
H2NA N2A H2NC 111(3) . . ?
H2NB N2A H2NC 101(3) . . ?
C6B C1B C2B 122.4(2) . . ?
C6B C1B N1B 115.6(2) . . ?
C2B C1B N1B 121.8(2) . . ?
C3B C2B C1B 117.7(2) . . ?
C3B C2B C7B 118.6(2) . . ?
C1B C2B C7B 123.7(2) . . ?
C2B C3B C4B 119.7(2) . . ?
C2B C3B H3B 120.1 . . ?
C4B C3B H3B 120.1 . . ?
C5B C4B C3B 122.1(2) . . ?
C5B C4B N2B 119.7(2) . . ?
C3B C4B N2B 118.2(2) . . ?
C4B C5B C6B 118.8(2) . . ?
C4B C5B H5B 120.6 . . ?
C6B C5B H5B 120.6 . . ?
C1B C6B C5B 119.2(2) . . ?
C1B C6B H6B 120.4 . . ?
C5B C6B H6B 120.4 . . ?
F2B C7B F3B 106.5(2) . . ?
F2B C7B F1B 107.2(2) . . ?
F3B C7B F1B 106.5(2) . . ?
F2B C7B C2B 112.7(2) . . ?
F3B C7B C2B 111.0(2) . . ?
F1B C7B C2B 112.6(2) . . ?
O1B N1B O2B 125.6(3) . . ?
O1B N1B C1B 117.6(2) . . ?
O2B N1B C1B 116.8(2) . . ?
C4B N2B H2ND 112(2) . . ?
C4B N2B H2NE 109(3) . . ?
H2ND N2B H2NE 103(3) . . ?
C4B N2B H2NF 109.7(17) . . ?
H2ND N2B H2NF 106(3) . . ?
H2NE N2B H2NF 116(3) . . ?
C9A C8A C13A 120.9(2) . . ?
C9A C8A S1A 119.9(2) . . ?
C13A C8A S1A 119.17(19) . . ?
C8A C9A C10A 119.0(3) . . ?
C8A C9A H9A 120.5 . . ?
C10A C9A H9A 120.5 . . ?
C11A C10A C9A 120.5(3) . . ?
C11A C10A H10A 119.7 . . ?
C9A C10A H10A 119.7 . . ?
C12A C11A C10A 120.1(3) . . ?
C12A C11A H11A 120.0 . . ?
C10A C11A H11A 120.0 . . ?
C11A C12A C13A 120.0(3) . . ?
C11A C12A H12A 120.0 . . ?
C13A C12A H12A 120.0 . . ?
C12A C13A C8A 119.5(2) . . ?
C12A C13A H13A 120.3 . . ?
C8A C13A H13A 120.3 . . ?
O3A S1A O4A 113.60(11) . . ?
O3A S1A O5A 112.08(10) . . ?
O4A S1A O5A 110.28(11) . . ?
O3A S1A C8A 108.08(11) . . ?
O4A S1A C8A 106.44(11) . . ?
O5A S1A C8A 105.87(10) . . ?
C9B C8B C13B 120.7(2) . . ?
C9B C8B S1B 120.64(19) . . ?
C13B C8B S1B 118.62(19) . . ?
C10B C9B C8B 119.3(2) . . ?
C10B C9B H9B 120.3 . . ?
C8B C9B H9B 120.3 . . ?
C11B C10B C9B 120.4(3) . . ?
C11B C10B H10B 119.8 . . ?
C9B C10B H10B 119.8 . . ?
C10B C11B C12B 120.3(3) . . ?
C10B C11B H11B 119.9 . . ?
C12B C11B H11B 119.9 . . ?
C13B C12B C11B 119.8(3) . . ?
C13B C12B H12B 120.1 . . ?
C11B C12B H12B 120.1 . . ?
C12B C13B C8B 119.5(2) . . ?
C12B C13B H13B 120.3 . . ?
C8B C13B H13B 120.3 . . ?
O4B S1B O3B 113.36(11) . . ?
O4B S1B O5B 112.27(10) . . ?
O3B S1B O5B 110.10(11) . . ?
O4B S1B C8B 108.70(11) . . ?
O3B S1B C8B 106.03(11) . . ?
O5B S1B C8B 105.90(11) . . ?

loop_
_geom_bond_atom_site_label_1
_geom_bond_atom_site_label_2
_geom_bond_distance
_geom_bond_site_symmetry_2
_geom_bond_publ_flag
C1A C6A 1.381(4) . ?
C1A C2A 1.391(3) . ?
C1A N1A 1.475(3) . ?
C2A C3A 1.387(3) . ?
C2A C7A 1.505(4) . ?
C3A C4A 1.387(3) . ?
C3A H3A 0.9500 . ?
C4A C5A 1.384(3) . ?
C4A N2A 1.461(3) . ?
C5A C6A 1.384(4) . ?
C5A H5A 0.9500 . ?
C6A H6A 0.9500 . ?
C7A F3A 1.330(3) . ?
C7A F1A 1.331(3) . ?
C7A F2A 1.347(3) . ?
N1A O1A 1.220(3) . ?
N1A O2A 1.227(3) . ?
N2A H2NA 0.89(3) . ?
N2A H2NB 0.94(4) . ?
N2A H2NC 0.88(4) . ?
C1B C6B 1.381(4) . ?
C1B C2B 1.397(3) . ?
C1B N1B 1.472(3) . ?
C2B C3B 1.385(3) . ?
C2B C7B 1.508(3) . ?
C3B C4B 1.387(3) . ?
C3B H3B 0.9500 . ?
C4B C5B 1.379(3) . ?
C4B N2B 1.456(3) . ?
C5B C6B 1.383(3) . ?
C5B H5B 0.9500 . ?
C6B H6B 0.9500 . ?
C7B F2B 1.331(3) . ?
C7B F3B 1.337(3) . ?
C7B F1B 1.337(3) . ?
N1B O1B 1.219(3) . ?
N1B O2B 1.226(3) . ?
N2B H2ND 0.90(3) . ?
N2B H2NE 0.88(4) . ?
N2B H2NF 0.96(3) . ?
C8A C9A 1.381(3) . ?
C8A C13A 1.391(3) . ?
C8A S1A 1.770(2) . ?
C9A C10A 1.388(4) . ?
C9A H9A 0.9500 . ?
C10A C11A 1.384(4) . ?
C10A H10A 0.9500 . ?
C11A C12A 1.382(4) . ?
C11A H11A 0.9500 . ?
C12A C13A 1.384(4) . ?
C12A H12A 0.9500 . ?
C13A H13A 0.9500 . ?
O3A S1A 1.4457(18) . ?
O4A S1A 1.4627(17) . ?
O5A S1A 1.4759(18) . ?
C8B C9B 1.390(3) . ?
C8B C13B 1.392(3) . ?
C8B S1B 1.771(3) . ?
C9B C10B 1.388(4) . ?
C9B H9B 0.9500 . ?
C10B C11B 1.382(4) . ?
C10B H10B 0.9500 . ?
C11B C12B 1.393(4) . ?
C11B H11B 0.9500 . ?
C12B C13B 1.389(4) . ?
C12B H12B 0.9500 . ?
C13B H13B 0.9500 . ?
O3B S1B 1.4632(17) . ?
O4B S1B 1.4459(18) . ?
O5B S1B 1.4691(18) . ?

loop_
_geom_hbond_atom_site_label_D
_geom_hbond_atom_site_label_H
_geom_hbond_atom_site_label_A
_geom_hbond_distance_DH
_geom_hbond_distance_HA
_geom_hbond_distance_DA
_geom_hbond_angle_DHA
_geom_hbond_site_symmetry_A
_geom_hbond_publ_flag
N2A H2NC O3A 0.88(4) 2.30(3) 2.897(3) 124(3) . yes
N2A H2NA O3B 0.89(3) 1.85(3) 2.734(3) 173(3) . yes
N2B H2NE O5B 0.88(4) 1.88(4) 2.724(3) 161(4) . yes
N2B H2NF O4A 0.96(3) 1.86(3) 2.799(3) 164(3) . yes
N2B H2NE S1B 0.88(4) 2.81(4) 3.513(2) 138(3) . yes
N2A H2NA S1B 0.89(3) 3.03(3) 3.882(2) 161(3) . yes
N2A H2NC O5B 0.88(4) 2.07(4) 2.877(3) 150(3) 1_565 yes
C3A H3A O5B 0.95 2.44 3.220(3) 139.7 1_565 yes
N2A H2NB O5A 0.94(4) 1.84(4) 2.757(3) 166(3) 3_655 yes
N2A H2NB S1A 0.94(4) 2.79(4) 3.585(2) 143(3) 3_655 yes
C13B H13B O4A 0.95 2.48 3.328(3) 148.5 3_655 yes
N2B H2ND O5A 0.90(3) 2.03(3) 2.863(3) 155(3) 1_545 yes
C6A H6A F2A 0.95 2.53 3.334(3) 141.9 1_545 yes
C6B H6B F1B 0.95 2.41 3.182(3) 137.9 1_545 yes
C5A H5A O4B 0.95 2.52 3.442(3) 164.6 . yes
C3B H3B O3A 0.95 2.64 3.580(3) 168.2 . yes

loop_
_geom_torsion_atom_site_label_1
_geom_torsion_atom_site_label_2
_geom_torsion_atom_site_label_3
_geom_torsion_atom_site_label_4
_geom_torsion
_geom_torsion_site_symmetry_1
_geom_torsion_site_symmetry_2
_geom_torsion_site_symmetry_3
_geom_torsion_site_symmetry_4
_geom_torsion_publ_flag
C6A C1A C2A C3A 0.0(4) . . . . ?
N1A C1A C2A C3A 179.1(2) . . . . ?
C6A C1A C2A C7A 177.4(3) . . . . ?
N1A C1A C2A C7A -3.5(4) . . . . ?
C1A C2A C3A C4A -1.0(4) . . . . ?
C7A C2A C3A C4A -178.6(2) . . . . ?
C2A C3A C4A C5A 0.7(4) . . . . ?
C2A C3A C4A N2A -178.4(2) . . . . ?
C3A C4A C5A C6A 0.7(4) . . . . ?
N2A C4A C5A C6A 179.8(2) . . . . ?
C2A C1A C6A C5A 1.4(4) . . . . ?
N1A C1A C6A C5A -177.7(2) . . . . ?
C4A C5A C6A C1A -1.8(4) . . . . ?
C3A C2A C7A F3A 17.3(4) . . . . ?
C1A C2A C7A F3A -160.0(3) . . . . ?
C3A C2A C7A F1A 138.0(3) . . . . ?
C1A C2A C7A F1A -39.4(4) . . . . ?
C3A C2A C7A F2A -101.5(3) . . . . ?
C1A C2A C7A F2A 81.1(3) . . . . ?
C6A C1A N1A O1A -49.4(4) . . . . ?
C2A C1A N1A O1A 131.4(3) . . . . ?
C6A C1A N1A O2A 128.9(3) . . . . ?
C2A C1A N1A O2A -50.3(4) . . . . ?
C6B C1B C2B C3B -0.9(4) . . . . ?
N1B C1B C2B C3B 175.9(2) . . . . ?
C6B C1B C2B C7B 177.3(3) . . . . ?
N1B C1B C2B C7B -5.9(4) . . . . ?
C1B C2B C3B C4B -0.6(4) . . . . ?
C7B C2B C3B C4B -178.9(2) . . . . ?
C2B C3B C4B C5B 1.4(4) . . . . ?
C2B C3B C4B N2B 178.7(2) . . . . ?
C3B C4B C5B C6B -0.6(4) . . . . ?
N2B C4B C5B C6B -177.9(2) . . . . ?
C2B C1B C6B C5B 1.7(4) . . . . ?
N1B C1B C6B C5B -175.4(2) . . . . ?
C4B C5B C6B C1B -0.9(4) . . . . ?
C3B C2B C7B F2B 138.5(2) . . . . ?
C1B C2B C7B F2B -39.7(4) . . . . ?
C3B C2B C7B F3B 19.1(3) . . . . ?
C1B C2B C7B F3B -159.0(2) . . . . ?
C3B C2B C7B F1B -100.1(3) . . . . ?
C1B C2B C7B F1B 81.7(3) . . . . ?
C6B C1B N1B O1B -49.1(4) . . . . ?
C2B C1B N1B O1B 133.9(3) . . . . ?
C6B C1B N1B O2B 128.9(3) . . . . ?
C2B C1B N1B O2B -48.1(4) . . . . ?
C13A C8A C9A C10A -0.8(4) . . . . ?
S1A C8A C9A C10A 179.3(3) . . . . ?
C8A C9A C10A C11A 0.3(5) . . . . ?
C9A C10A C11A C12A 0.3(5) . . . . ?
C10A C11A C12A C13A -0.4(5) . . . . ?
C11A C12A C13A C8A -0.1(4) . . . . ?
C9A C8A C13A C12A 0.7(4) . . . . ?
S1A C8A C13A C12A -179.5(2) . . . . ?
C9A C8A S1A O3A 110.4(2) . . . . ?
C13A C8A S1A O3A -69.4(2) . . . . ?
C9A C8A S1A O4A -127.2(2) . . . . ?
C13A C8A S1A O4A 53.0(2) . . . . ?
C9A C8A S1A O5A -9.9(3) . . . . ?
C13A C8A S1A O5A 170.33(19) . . . . ?
C13B C8B C9B C10B -0.7(4) . . . . ?
S1B C8B C9B C10B 177.6(2) . . . . ?
C8B C9B C10B C11B 0.4(4) . . . . ?
C9B C10B C11B C12B -0.2(4) . . . . ?
C10B C11B C12B C13B 0.3(5) . . . . ?
C11B C12B C13B C8B -0.5(4) . . . . ?
C9B C8B C13B C12B 0.7(4) . . . . ?
S1B C8B C13B C12B -177.6(2) . . . . ?
C9B C8B S1B O4B 115.7(2) . . . . ?
C13B C8B S1B O4B -66.0(2) . . . . ?
C9B C8B S1B O3B -122.1(2) . . . . ?
C13B C8B S1B O3B 56.2(2) . . . . ?
C9B C8B S1B O5B -5.2(2) . . . . ?
C13B C8B S1B O5B 173.1(2) . . . . ?
